data_1551937
loop_
_publ_author_name
'Wu, Xiaolu'
'Zhang, Pengfei'
'Yang, Zhi'
'Zhang, Shaowen'
'Liu, Hao'
'Chi, Weijie'
'Li, Xiaofang'
'Dong, Yuping'
'Qiu, Nannan'
'Yan, Li'

_publ_section_title
;
 Polymerization of phenylacetylenes by binuclear rhodium catalysts with
 different para-binucleating phenoxyiminato linkages
;
_journal_issue 30
_journal_name_full 'Polymer Chemistry'
_journal_page_first 4163
_journal_paper_doi 10.1039/C9PY00594C
_journal_volume 10
_journal_year 2019
_chemical_absolute_configuration rm
_chemical_formula_moiety '0.5(C38 H38 N2 O2 Rh2)'
_chemical_formula_sum 'C19 H19 N O Rh'
_chemical_formula_weight 380.26
_space_group_crystal_system monoclinic
_space_group_IT_number 4
_space_group_name_Hall 'P 2yb'
_space_group_name_H-M_alt 'P 1 21 1'
_symmetry_space_group_name_Hall 'P 2yb'
_symmetry_space_group_name_H-M 'P 1 21 1'
_atom_sites_solution_hydrogens geom
_atom_sites_solution_primary direct
_audit_creation_date 2016-11-03
_audit_creation_method
;
Olex2 1.2-beta
(compiled 2016.09.09 svn.r3337 for OlexSys, GUI svn.r5227)
;
_audit_update_record
;
2017-01-17 deposited with the CCDC.    2019-06-21 downloaded from the CCDC.
;
_cell_angle_alpha 90
_cell_angle_beta 109.53(3)
_cell_angle_gamma 90
_cell_formula_units_Z 4
_cell_length_a 12.960(3)
_cell_length_b 9.900(2)
_cell_length_c 13.100(3)
_cell_measurement_reflns_used 6658
_cell_measurement_temperature 293(2)
_cell_measurement_theta_max 31.5074
_cell_measurement_theta_min 2.6366
_cell_volume 1584.1(7)
_computing_molecular_graphics 'Olex2 (Dolomanov et al., 2009)'
_computing_publication_material 'Olex2 (Dolomanov et al., 2009)'
_computing_structure_refinement 'ShelXL (Sheldrick, 2015)'
_computing_structure_solution 'ShelXS (Sheldrick, 2008)'
_diffrn_ambient_temperature 293(2)
_diffrn_measured_fraction_theta_full 0.997
_diffrn_measured_fraction_theta_max 0.995
_diffrn_measurement_device_type 'Bruker P4'
_diffrn_measurement_method '\w scans'
_diffrn_radiation_monochromator graphite
_diffrn_radiation_type MoK\a
_diffrn_radiation_wavelength 0.71073
_diffrn_reflns_av_R_equivalents 0.0314
_diffrn_reflns_av_unetI/netI 0.0591
_diffrn_reflns_Laue_measured_fraction_full 0.997
_diffrn_reflns_Laue_measured_fraction_max 0.995
_diffrn_reflns_limit_h_max 18
_diffrn_reflns_limit_h_min -19
_diffrn_reflns_limit_k_max 14
_diffrn_reflns_limit_k_min -12
_diffrn_reflns_limit_l_max 19
_diffrn_reflns_limit_l_min -17
_diffrn_reflns_number 17815
_diffrn_reflns_point_group_measured_fraction_full 0.968
_diffrn_reflns_point_group_measured_fraction_max 0.925
_diffrn_reflns_theta_full 25.242
_diffrn_reflns_theta_max 31.500
_diffrn_reflns_theta_min 2.710
_exptl_absorpt_coefficient_mu 1.079
_exptl_absorpt_correction_T_max 1.0000
_exptl_absorpt_correction_T_min 0.8756
_exptl_absorpt_correction_type multi-scan
_exptl_absorpt_process_details SADABS
_exptl_crystal_colour Black
_exptl_crystal_density_diffrn 1.594
_exptl_crystal_density_method 'not measured'
_exptl_crystal_description Prism
_exptl_crystal_F_000 772
_exptl_crystal_size_max 0.45
_exptl_crystal_size_mid 0.43
_exptl_crystal_size_min 0.42
_refine_diff_density_max 1.111
_refine_diff_density_min -1.086
_refine_diff_density_rms 0.119
_refine_ls_abs_structure_details
;
 Flack x determined using 3518 quotients [(I+)-(I-)]/[(I+)+(I-)]
 (Parsons and Flack (2004), Acta Cryst. A60, s61).
;
_refine_ls_abs_structure_Flack 0.028(15)
_refine_ls_extinction_method none
_refine_ls_goodness_of_fit_ref 1.037
_refine_ls_hydrogen_treatment constr
_refine_ls_matrix_type full
_refine_ls_number_parameters 399
_refine_ls_number_reflns 9748
_refine_ls_number_restraints 1
_refine_ls_restrained_S_all 1.037
_refine_ls_R_factor_all 0.0440
_refine_ls_R_factor_gt 0.0411
_refine_ls_shift/su_max 0.001
_refine_ls_shift/su_mean 0.000
_refine_ls_structure_factor_coef Fsqd
_refine_ls_weighting_details
;
 w=1/[\s^2^(Fo^2^)+(0.0377P)^2^+0.2284P]
 where P=(Fo^2^+2Fc^2^)/3
;
_refine_ls_weighting_scheme calc
_refine_ls_wR_factor_gt 0.0810
_refine_ls_wR_factor_ref 0.0834
_reflns_Friedel_coverage 0.767
_reflns_Friedel_fraction_full 0.936
_reflns_Friedel_fraction_max 0.846
_reflns_number_gt 9218
_reflns_number_total 9748
_reflns_threshold_expression 'I > 2\s(I)'
_cod_data_source_file c9py00594c2.cif
_cod_data_source_block n-2
_cod_depositor_comments 'Adding full bibliography for 1551934--1551938.cif.'
_cod_original_cell_volume 1584.1(6)
_cod_database_code 1551937
_shelxl_version_number 2013-2
_shelx_space_group_comment
;
The symmetry employed for this shelxl refinement is uniquely defined
by the following loop, which should always be used as a source of
symmetry information in preference to the above space-group names.
They are only intended as comments.
;
_shelx_estimated_absorpt_t_max 0.660
_shelx_estimated_absorpt_t_min 0.642
_olex2_refinement_description
;
1. Fixed Uiso
 At 1.2 times of:
  All C(H) groups, All C(H,H) groups
 At 1.5 times of:
  All C(H,H,H) groups
2.a Ternary CH refined with riding coordinates:
 C24(H24), C8(H8), C19(H19), C5(H5), C20(H20), C17(H17), C18(H18), C2(H2),
 C21(H21), C4(H4), C22(H22), C1(H1), C3(H3), C6(H6)
2.b Secondary CH2 refined with riding coordinates:
 C7(H7A,H7B), C23(H23A,H23B)
2.c Aromatic/amide H refined with riding coordinates:
 C32(H32), C38(H38), C35(H35), C16(H16), C15(H15), C13(H13), C14(H14),
 C12(H12), C11(H11), C27(H27), C31(H31), C28(H28), C30(H30), C29(H29)
2.d Idealised Me refined as rotating group:
 C9(H9A,H9B,H9C), C25(H25A,H25B,H25C)
;
_olex2_submission_special_instructions 'No special instructions were received'

loop_
_space_group_symop_operation_xyz
'x, y, z'
'-x, y+1/2, -z'

loop_
_atom_site_label
_atom_site_type_symbol
_atom_site_fract_x
_atom_site_fract_y
_atom_site_fract_z
_atom_site_U_iso_or_equiv
_atom_site_adp_type
_atom_site_occupancy
_atom_site_site_symmetry_order
_atom_site_calc_flag
_atom_site_refinement_flags_posn
Rh1 Rh -0.46910(3) -0.61989(3) -0.36047(3) 0.01638(8) Uani 1 1 d .
Rh2 Rh 0.02510(3) -1.24253(3) -0.13938(3) 0.01669(8) Uani 1 1 d .
N2 N -0.3404(3) -0.6153(4) -0.4202(3) 0.0172(7) Uani 1 1 d .
C32 C -0.2568(4) -0.6947(5) -0.3878(4) 0.0172(8) Uani 1 1 d .
H32 H -0.1992 -0.6749 -0.4127 0.021 Uiso 1 1 calc R
O1 O -0.0302(3) -1.0726(3) -0.2277(3) 0.0184(7) Uani 1 1 d .
C33 C -0.2419(4) -0.8112(5) -0.3171(4) 0.0159(8) Uani 1 1 d .
C38 C -0.1450(4) -0.8869(5) -0.2980(4) 0.0163(8) Uani 1 1 d .
H38 H -0.0922 -0.8533 -0.3250 0.020 Uiso 1 1 calc R
C35 C -0.3036(4) -0.9822(5) -0.2202(3) 0.0170(9) Uani 1 1 d .
H35 H -0.3568 -1.0163 -0.1940 0.020 Uiso 1 1 calc R
C36 C -0.2079(4) -1.0582(5) -0.2036(4) 0.0158(8) Uani 1 1 d .
C37 C -0.1231(4) -1.0091(5) -0.2413(4) 0.0176(9) Uani 1 1 d .
C10 C -0.2215(4) -1.3834(5) -0.0020(4) 0.0193(10) Uani 1 1 d .
C34 C -0.3231(4) -0.8573(5) -0.2742(3) 0.0153(8) Uani 1 1 d .
C24 C -0.3441(4) -0.5131(5) -0.5069(4) 0.0178(9) Uani 1 1 d .
H24 H -0.3830 -0.4343 -0.4926 0.021 Uiso 1 1 calc R
N1 N -0.1222(3) -1.2680(4) -0.1136(3) 0.0159(8) Uani 1 1 d .
C8 C -0.1450(4) -1.3987(4) -0.0660(4) 0.0189(9) Uani 1 1 d .
H8 H -0.0750 -1.4316 -0.0161 0.023 Uiso 1 1 calc R
C16 C -0.2032(4) -1.1829(5) -0.1461(4) 0.0183(9) Uani 1 1 d .
H16 H -0.2658 -1.2057 -0.1302 0.022 Uiso 1 1 calc R
C15 C -0.3300(4) -1.4272(5) -0.0389(4) 0.0263(10) Uani 1 1 d .
H15 H -0.3584 -1.4658 -0.1074 0.032 Uiso 1 1 calc R
C19 C -0.6837(4) -0.5362(5) -0.4468(4) 0.0223(10) Uani 1 1 d .
H19 H -0.7452 -0.5640 -0.5104 0.027 Uiso 1 1 calc R
C5 C 0.1921(4) -1.2031(5) -0.1213(4) 0.0214(10) Uani 1 1 d .
H5 H 0.2192 -1.1129 -0.1300 0.026 Uiso 1 1 calc R
C20 C -0.6316(4) -0.6442(5) -0.3607(4) 0.0211(10) Uani 1 1 d .
H20 H -0.6649 -0.7328 -0.3596 0.025 Uiso 1 1 calc R
C17 C -0.5188(4) -0.4163(5) -0.3721(4) 0.0228(10) Uani 1 1 d .
H17 H -0.4698 -0.3408 -0.3720 0.027 Uiso 1 1 calc R
C18 C -0.5797(4) -0.4847(5) -0.4659(4) 0.0227(10) Uani 1 1 d .
H18 H -0.5773 -0.4618 -0.5379 0.027 Uiso 1 1 calc R
C2 C 0.0931(4) -1.4359(5) -0.0940(4) 0.0249(10) Uani 1 1 d .
H2 H 0.0492 -1.5150 -0.0901 0.030 Uiso 1 1 calc R
C21 C -0.5712(4) -0.5756(5) -0.2669(4) 0.0212(10) Uani 1 1 d .
H21 H -0.5580 -0.6110 -0.1938 0.025 Uiso 1 1 calc R
C7 C 0.2819(4) -1.4147(6) -0.0677(4) 0.0293(11) Uani 1 1 d .
H7A H 0.3411 -1.3936 -0.0947 0.035 Uiso 1 1 calc R
H7B H 0.3017 -1.4907 -0.0182 0.035 Uiso 1 1 calc R
C4 C 0.1501(4) -1.2911(5) -0.2065(4) 0.0208(10) Uani 1 1 d .
H4 H 0.1447 -1.2698 -0.2811 0.025 Uiso 1 1 calc R
C22 C -0.5859(4) -0.4245(5) -0.2952(4) 0.0242(10) Uani 1 1 d .
H22 H -0.5681 -0.3602 -0.2349 0.029 Uiso 1 1 calc R
C1 C 0.1356(4) -1.3457(5) -0.0077(4) 0.0234(10) Uani 1 1 d .
H1 H 0.1241 -1.3563 0.0621 0.028 Uiso 1 1 calc R
C23 C -0.7044(4) -0.4233(5) -0.3765(4) 0.0252(10) Uani 1 1 d .
H23A H -0.7585 -0.4475 -0.3433 0.030 Uiso 1 1 calc R
H23B H -0.7238 -0.3383 -0.4150 0.030 Uiso 1 1 calc R
C13 C -0.3565(5) -1.3588(6) 0.1264(5) 0.0362(13) Uani 1 1 d .
H13 H -0.4011 -1.3520 0.1690 0.043 Uiso 1 1 calc R
C3 C 0.1724(5) -1.4344(5) -0.1581(4) 0.0246(10) Uani 1 1 d .
H3 H 0.1672 -1.5092 -0.2086 0.030 Uiso 1 1 calc R
C14 C -0.3961(5) -1.4144(7) 0.0243(5) 0.0354(13) Uani 1 1 d .
H14 H -0.4684 -1.4437 -0.0025 0.042 Uiso 1 1 calc R
C6 C 0.2431(4) -1.2902(6) -0.0182(4) 0.0258(11) Uani 1 1 d .
H6 H 0.2956 -1.2470 0.0454 0.031 Uiso 1 1 calc R
C12 C -0.2481(6) -1.3124(6) 0.1653(5) 0.0349(13) Uani 1 1 d .
H12 H -0.2207 -1.2728 0.2335 0.042 Uiso 1 1 calc R
C9 C -0.1838(5) -1.5007(5) -0.1589(4) 0.0263(10) Uani 1 1 d .
H9A H -0.1872 -1.5890 -0.1299 0.039 Uiso 1 1 calc GR
H9B H -0.1333 -1.5017 -0.1983 0.039 Uiso 1 1 calc GR
H9C H -0.2551 -1.4753 -0.2066 0.039 Uiso 1 1 calc GR
C11 C -0.1818(5) -1.3257(5) 0.1019(4) 0.0271(11) Uani 1 1 d .
H11 H -0.1097 -1.2958 0.1286 0.033 Uiso 1 1 calc R
O2 O -0.4150(3) -0.7944(3) -0.2828(3) 0.0194(7) Uani 1 1 d .
C26 C -0.2333(4) -0.4621(5) -0.5054(4) 0.0190(9) Uani 1 1 d .
C27 C -0.1852(4) -0.3559(5) -0.4369(4) 0.0241(10) Uani 1 1 d .
H27 H -0.2193 -0.3212 -0.3903 0.029 Uiso 1 1 calc R
C25 C -0.4153(4) -0.5690(5) -0.6155(4) 0.0227(10) Uani 1 1 d .
H25A H -0.3779 -0.6423 -0.6361 0.034 Uiso 1 1 calc GR
H25B H -0.4300 -0.4991 -0.6692 0.034 Uiso 1 1 calc GR
H25C H -0.4831 -0.6010 -0.6098 0.034 Uiso 1 1 calc GR
C31 C -0.1799(4) -0.5126(5) -0.5740(4) 0.0244(10) Uani 1 1 d .
H31 H -0.2113 -0.5835 -0.6206 0.029 Uiso 1 1 calc R
C28 C -0.0861(5) -0.3006(6) -0.4372(4) 0.0310(12) Uani 1 1 d .
H28 H -0.0549 -0.2290 -0.3913 0.037 Uiso 1 1 calc R
C30 C -0.0810(5) -0.4591(6) -0.5738(5) 0.0313(12) Uani 1 1 d .
H30 H -0.0460 -0.4947 -0.6192 0.038 Uiso 1 1 calc R
C29 C -0.0344(4) -0.3518(6) -0.5053(5) 0.0319(12) Uani 1 1 d .
H29 H 0.0315 -0.3147 -0.5054 0.038 Uiso 1 1 calc R

loop_
_atom_site_aniso_label
_atom_site_aniso_U_11
_atom_site_aniso_U_22
_atom_site_aniso_U_33
_atom_site_aniso_U_23
_atom_site_aniso_U_13
_atom_site_aniso_U_12
Rh1 0.01725(15) 0.01507(16) 0.01741(15) 0.00282(13) 0.00659(12) 0.00278(13)
Rh2 0.01821(15) 0.01495(16) 0.01720(15) 0.00260(13) 0.00631(12) 0.00374(13)
N2 0.0177(16) 0.0147(16) 0.0202(17) 0.0016(17) 0.0076(13) 0.0004(17)
C32 0.020(2) 0.016(2) 0.0188(19) 0.0009(16) 0.0103(16) 0.0003(16)
O1 0.0202(16) 0.0145(15) 0.0238(17) 0.0092(12) 0.0116(14) 0.0074(12)
C33 0.018(2) 0.014(2) 0.016(2) 0.0005(16) 0.0061(16) -0.0002(16)
C38 0.017(2) 0.016(2) 0.0154(19) 0.0020(16) 0.0056(16) 0.0021(16)
C35 0.018(2) 0.017(2) 0.0142(19) 0.0006(16) 0.0034(16) -0.0009(17)
C36 0.016(2) 0.015(2) 0.0142(19) -0.0003(16) 0.0019(16) 0.0032(16)
C37 0.020(2) 0.018(2) 0.0153(19) -0.0015(16) 0.0064(16) -0.0020(18)
C10 0.024(2) 0.013(2) 0.021(2) 0.0054(17) 0.0072(18) 0.0025(18)
C34 0.018(2) 0.014(2) 0.0131(18) -0.0010(16) 0.0047(15) 0.0017(17)
C24 0.022(2) 0.014(2) 0.019(2) 0.0053(17) 0.0087(17) 0.0039(17)
N1 0.0174(17) 0.013(2) 0.0185(17) 0.0006(13) 0.0071(14) 0.0008(13)
C8 0.023(2) 0.017(2) 0.019(2) 0.0035(16) 0.0088(17) 0.0021(17)
C16 0.019(2) 0.017(2) 0.018(2) 0.0031(17) 0.0054(17) 0.0011(17)
C15 0.021(2) 0.030(3) 0.027(3) 0.006(2) 0.0061(19) 0.002(2)
C19 0.019(2) 0.024(2) 0.022(2) 0.0029(18) 0.0042(18) 0.0041(18)
C5 0.017(2) 0.024(3) 0.024(2) 0.0010(17) 0.0077(18) 0.0019(17)
C20 0.017(2) 0.018(3) 0.028(2) 0.0039(18) 0.0077(17) -0.0007(17)
C17 0.026(2) 0.014(2) 0.032(3) 0.0047(18) 0.015(2) 0.0043(18)
C18 0.023(2) 0.024(2) 0.020(2) 0.0080(19) 0.0073(18) 0.0082(19)
C2 0.026(2) 0.019(2) 0.029(3) 0.008(2) 0.010(2) 0.008(2)
C21 0.021(2) 0.023(2) 0.022(2) 0.0050(17) 0.0103(18) 0.0022(17)
C7 0.026(3) 0.033(3) 0.030(3) 0.008(2) 0.012(2) 0.013(2)
C4 0.024(2) 0.017(2) 0.025(2) 0.0038(18) 0.0128(19) 0.0071(18)
C22 0.030(3) 0.017(2) 0.027(2) -0.0003(19) 0.011(2) 0.0053(19)
C1 0.024(2) 0.027(3) 0.021(2) 0.0062(19) 0.0092(19) 0.0095(19)
C23 0.025(2) 0.021(2) 0.033(3) 0.005(2) 0.015(2) 0.0047(19)
C13 0.042(3) 0.034(3) 0.042(3) 0.010(3) 0.027(3) 0.009(3)
C3 0.032(3) 0.019(2) 0.027(3) 0.0024(19) 0.015(2) 0.009(2)
C14 0.021(2) 0.047(4) 0.039(3) 0.009(3) 0.012(2) 0.004(2)
C6 0.019(2) 0.035(3) 0.023(2) 0.001(2) 0.0066(19) 0.008(2)
C12 0.052(4) 0.026(3) 0.037(3) -0.001(2) 0.029(3) 0.001(3)
C9 0.035(3) 0.022(2) 0.026(2) -0.005(2) 0.015(2) -0.005(2)
C11 0.039(3) 0.017(2) 0.029(3) 0.0025(19) 0.017(2) -0.005(2)
O2 0.0167(15) 0.0189(16) 0.0223(16) 0.0067(13) 0.0064(13) 0.0040(13)
C26 0.024(2) 0.016(2) 0.017(2) 0.0029(16) 0.0081(18) 0.0054(17)
C27 0.023(2) 0.028(3) 0.021(2) 0.0004(19) 0.0072(18) -0.001(2)
C25 0.021(2) 0.024(2) 0.023(2) 0.0043(18) 0.0071(19) -0.0001(19)
C31 0.029(3) 0.020(2) 0.030(3) 0.000(2) 0.017(2) 0.000(2)
C28 0.028(3) 0.035(3) 0.028(3) -0.003(2) 0.007(2) -0.005(2)
C30 0.030(3) 0.034(3) 0.036(3) 0.001(2) 0.019(2) 0.002(2)
C29 0.021(2) 0.041(3) 0.035(3) -0.004(2) 0.011(2) -0.006(2)

loop_
_atom_type_symbol
_atom_type_description
_atom_type_scat_dispersion_real
_atom_type_scat_dispersion_imag
_atom_type_scat_source
C C 0.0033 0.0016 'International Tables Vol C Tables 4.2.6.8 and 6.1.1.4'
H H 0.0000 0.0000 'International Tables Vol C Tables 4.2.6.8 and 6.1.1.4'
N N 0.0061 0.0033 'International Tables Vol C Tables 4.2.6.8 and 6.1.1.4'
O O 0.0106 0.0060 'International Tables Vol C Tables 4.2.6.8 and 6.1.1.4'
Rh Rh -1.1178 0.9187 'International Tables Vol C Tables 4.2.6.8 and 6.1.1.4'

loop_
_geom_angle_atom_site_label_1
_geom_angle_atom_site_label_2
_geom_angle_atom_site_label_3
_geom_angle
N2 Rh1 C20 158.43(17)
N2 Rh1 C17 102.57(19)
N2 Rh1 C18 101.33(18)
N2 Rh1 C21 161.72(18)
C20 Rh1 C21 38.30(19)
C17 Rh1 C20 80.17(19)
C17 Rh1 C21 67.09(19)
C18 Rh1 C20 67.25(19)
C18 Rh1 C17 38.7(2)
C18 Rh1 C21 80.16(19)
O2 Rh1 N2 91.22(15)
O2 Rh1 C20 94.65(16)
O2 Rh1 C17 155.03(17)
O2 Rh1 C18 157.70(17)
O2 Rh1 C21 93.69(16)
O1 Rh2 N1 91.44(14)
O1 Rh2 C5 93.63(16)
O1 Rh2 C2 161.24(17)
O1 Rh2 C4 97.09(16)
O1 Rh2 C1 152.07(18)
N1 Rh2 C5 164.72(17)
N1 Rh2 C2 99.54(18)
N1 Rh2 C4 155.36(17)
N1 Rh2 C1 102.73(18)
C5 Rh2 C4 37.57(19)
C2 Rh2 C5 79.7(2)
C2 Rh2 C4 67.0(2)
C1 Rh2 C5 67.0(2)
C1 Rh2 C2 38.9(2)
C1 Rh2 C4 79.98(19)
C32 N2 Rh1 123.9(3)
C32 N2 C24 117.9(4)
C24 N2 Rh1 118.2(3)
N2 C32 H32 116.1
N2 C32 C33 127.8(5)
C33 C32 H32 116.1
C37 O1 Rh2 127.2(3)
C38 C33 C32 117.1(4)
C38 C33 C34 119.4(4)
C34 C33 C32 123.2(4)
C33 C38 H38 117.8
C37 C38 C33 124.3(4)
C37 C38 H38 117.8
C36 C35 H35 118.3
C36 C35 C34 123.4(5)
C34 C35 H35 118.3
C35 C36 C37 120.4(4)
C35 C36 C16 114.9(4)
C37 C36 C16 124.7(4)
O1 C37 C38 119.9(4)
O1 C37 C36 124.4(4)
C38 C37 C36 115.7(4)
C15 C10 C8 123.4(5)
C15 C10 C11 117.6(5)
C11 C10 C8 119.0(5)
C35 C34 C33 116.6(4)
O2 C34 C33 125.6(4)
O2 C34 C35 117.8(4)
N2 C24 H24 106.2
N2 C24 C26 114.9(4)
N2 C24 C25 108.5(4)
C26 C24 H24 106.2
C26 C24 C25 114.2(4)
C25 C24 H24 106.2
C8 N1 Rh2 119.5(3)
C16 N1 Rh2 123.9(3)
C16 N1 C8 116.2(4)
C10 C8 N1 113.7(4)
C10 C8 H8 107.2
C10 C8 C9 114.0(4)
N1 C8 H8 107.2
N1 C8 C9 107.2(4)
C9 C8 H8 107.2
C36 C16 H16 116.0
N1 C16 C36 128.0(5)
N1 C16 H16 116.0
C10 C15 H15 119.4
C14 C15 C10 121.2(5)
C14 C15 H15 119.4
C20 C19 H19 117.5
C20 C19 C18 99.0(4)
C18 C19 H19 117.5
C23 C19 H19 117.5
C23 C19 C20 100.9(4)
C23 C19 C18 101.3(4)
Rh2 C5 H5 122.9
C4 C5 Rh2 71.5(3)
C4 C5 H5 122.9
C4 C5 C6 107.0(4)
C6 C5 Rh2 96.7(3)
C6 C5 H5 122.9
Rh1 C20 H20 123.0
C19 C20 Rh1 96.6(3)
C19 C20 H20 123.0
C21 C20 Rh1 71.2(3)
C21 C20 C19 106.7(4)
C21 C20 H20 123.0
Rh1 C17 H17 123.2
C18 C17 Rh1 70.6(3)
C18 C17 H17 123.2
C18 C17 C22 105.9(4)
C22 C17 Rh1 97.3(3)
C22 C17 H17 123.2
Rh1 C18 H18 123.0
C19 C18 Rh1 97.1(3)
C19 C18 H18 123.0
C17 C18 Rh1 70.7(3)
C17 C18 C19 106.6(4)
C17 C18 H18 123.0
Rh2 C2 H2 123.0
C1 C2 Rh2 70.3(3)
C1 C2 H2 123.0
C1 C2 C3 106.4(5)
C3 C2 Rh2 97.6(3)
C3 C2 H2 123.0
Rh1 C21 H21 123.4
C20 C21 Rh1 70.5(3)
C20 C21 H21 123.4
C20 C21 C22 105.9(4)
C22 C21 Rh1 96.5(3)
C22 C21 H21 123.4
H7A C7 H7B 110.3
C3 C7 H7A 112.8
C3 C7 H7B 112.8
C3 C7 C6 94.5(4)
C6 C7 H7A 112.8
C6 C7 H7B 112.8
Rh2 C4 H4 123.4
C5 C4 Rh2 70.9(3)
C5 C4 H4 123.4
C5 C4 C3 106.3(4)
C3 C4 Rh2 95.8(3)
C3 C4 H4 123.4
C17 C22 H22 117.5
C17 C22 C23 101.4(4)
C21 C22 C17 99.1(4)
C21 C22 H22 117.5
C21 C22 C23 100.8(4)
C23 C22 H22 117.5
Rh2 C1 H1 122.9
C2 C1 Rh2 70.8(3)
C2 C1 H1 122.9
C2 C1 C6 106.1(4)
C6 C1 Rh2 98.1(3)
C6 C1 H1 122.9
C19 C23 C22 94.3(4)
C19 C23 H23A 112.9
C19 C23 H23B 112.9
C22 C23 H23A 112.9
C22 C23 H23B 112.9
H23A C23 H23B 110.3
C14 C13 H13 120.4
C14 C13 C12 119.2(6)
C12 C13 H13 120.4
C2 C3 C4 99.6(4)
C2 C3 H3 117.2
C7 C3 C2 101.3(4)
C7 C3 C4 101.5(4)
C7 C3 H3 117.2
C4 C3 H3 117.2
C15 C14 H14 119.6
C13 C14 C15 120.9(6)
C13 C14 H14 119.6
C5 C6 C7 100.4(4)
C5 C6 H6 118.1
C7 C6 H6 118.1
C1 C6 C5 98.1(4)
C1 C6 C7 100.5(4)
C1 C6 H6 118.1
C13 C12 H12 120.1
C11 C12 C13 119.8(6)
C11 C12 H12 120.1
C8 C9 H9A 109.5
C8 C9 H9B 109.5
C8 C9 H9C 109.5
H9A C9 H9B 109.5
H9A C9 H9C 109.5
H9B C9 H9C 109.5
C10 C11 H11 119.4
C12 C11 C10 121.3(6)
C12 C11 H11 119.4
C34 O2 Rh1 127.1(3)
C27 C26 C24 118.6(4)
C27 C26 C31 118.4(5)
C31 C26 C24 122.9(4)
C26 C27 H27 119.7
C26 C27 C28 120.6(5)
C28 C27 H27 119.7
C24 C25 H25A 109.5
C24 C25 H25B 109.5
C24 C25 H25C 109.5
H25A C25 H25B 109.5
H25A C25 H25C 109.5
H25B C25 H25C 109.5
C26 C31 H31 119.4
C30 C31 C26 121.2(5)
C30 C31 H31 119.4
C27 C28 H28 119.9
C29 C28 C27 120.2(5)
C29 C28 H28 119.9
C31 C30 H30 120.2
C31 C30 C29 119.6(5)
C29 C30 H30 120.2
C28 C29 C30 119.9(5)
C28 C29 H29 120.1
C30 C29 H29 120.1

loop_
_geom_bond_atom_site_label_1
_geom_bond_atom_site_label_2
_geom_bond_distance
Rh1 N2 2.066(4)
Rh1 C20 2.118(5)
Rh1 C17 2.106(5)
Rh1 C18 2.105(5)
Rh1 C21 2.128(5)
Rh1 O2 2.009(3)
Rh2 O1 2.032(3)
Rh2 N1 2.061(4)
Rh2 C5 2.133(5)
Rh2 C2 2.108(5)
Rh2 C4 2.140(5)
Rh2 C1 2.101(5)
N2 C32 1.289(6)
N2 C24 1.510(6)
C32 H32 0.9300
C32 C33 1.451(6)
O1 C37 1.317(6)
C33 C38 1.411(6)
C33 C34 1.424(6)
C38 H38 0.9300
C38 C37 1.399(7)
C35 H35 0.9300
C35 C36 1.404(6)
C35 C34 1.405(6)
C36 C37 1.431(7)
C36 C16 1.437(6)
C10 C8 1.506(7)
C10 C15 1.394(7)
C10 C11 1.405(7)
C34 O2 1.315(5)
C24 H24 0.9800
C24 C26 1.516(7)
C24 C25 1.518(7)
N1 C8 1.508(6)
N1 C16 1.302(6)
C8 H8 0.9800
C8 C9 1.531(7)
C16 H16 0.9300
C15 H15 0.9300
C15 C14 1.382(8)
C19 H19 0.9800
C19 C20 1.537(7)
C19 C18 1.539(7)
C19 C23 1.527(7)
C5 H5 0.9800
C5 C4 1.376(7)
C5 C6 1.551(7)
C20 H20 0.9800
C20 C21 1.393(7)
C17 H17 0.9800
C17 C18 1.394(7)
C17 C22 1.538(7)
C18 H18 0.9800
C2 H2 0.9800
C2 C1 1.401(7)
C2 C3 1.528(7)
C21 H21 0.9800
C21 C22 1.538(7)
C7 H7A 0.9700
C7 H7B 0.9700
C7 C3 1.527(8)
C7 C6 1.553(7)
C4 H4 0.9800
C4 C3 1.541(7)
C22 H22 0.9800
C22 C23 1.549(7)
C1 H1 0.9800
C1 C6 1.546(7)
C23 H23A 0.9700
C23 H23B 0.9700
C13 H13 0.9300
C13 C14 1.377(9)
C13 C12 1.402(9)
C3 H3 0.9800
C14 H14 0.9300
C6 H6 0.9800
C12 H12 0.9300
C12 C11 1.386(8)
C9 H9A 0.9600
C9 H9B 0.9600
C9 H9C 0.9600
C11 H11 0.9300
C26 C27 1.387(7)
C26 C31 1.397(7)
C27 H27 0.9300
C27 C28 1.398(7)
C25 H25A 0.9600
C25 H25B 0.9600
C25 H25C 0.9600
C31 H31 0.9300
C31 C30 1.387(7)
C28 H28 0.9300
C28 C29 1.378(8)
C30 H30 0.9300
C30 C29 1.392(8)
C29 H29 0.9300

loop_
_geom_torsion_atom_site_label_1
_geom_torsion_atom_site_label_2
_geom_torsion_atom_site_label_3
_geom_torsion_atom_site_label_4
_geom_torsion
Rh1 N2 C32 C33 9.0(7)
Rh1 N2 C24 C26 148.9(3)
Rh1 N2 C24 C25 -81.9(4)
Rh1 C20 C21 C22 91.3(4)
Rh1 C17 C18 C19 91.9(3)
Rh1 C17 C22 C21 -1.2(4)
Rh1 C17 C22 C23 -104.3(3)
Rh1 C21 C22 C17 1.2(4)
Rh1 C21 C22 C23 104.8(3)
Rh2 O1 C37 C38 175.0(3)
Rh2 O1 C37 C36 -6.7(6)
Rh2 N1 C8 C10 151.3(3)
Rh2 N1 C8 C9 -81.8(4)
Rh2 N1 C16 C36 -0.5(7)
Rh2 C5 C4 C3 -90.6(4)
Rh2 C5 C6 C7 104.6(4)
Rh2 C5 C6 C1 2.3(4)
Rh2 C2 C1 C6 -93.2(3)
Rh2 C2 C3 C7 106.1(4)
Rh2 C2 C3 C4 2.2(4)
Rh2 C4 C3 C2 -2.2(4)
Rh2 C4 C3 C7 -105.9(4)
Rh2 C1 C6 C5 -2.3(4)
Rh2 C1 C6 C7 -104.6(3)
N2 C32 C33 C38 176.6(5)
N2 C32 C33 C34 1.6(8)
N2 C24 C26 C27 -84.6(5)
N2 C24 C26 C31 98.8(5)
C32 N2 C24 C26 -31.1(6)
C32 N2 C24 C25 98.1(5)
C32 C33 C38 C37 -173.2(4)
C32 C33 C34 C35 171.0(4)
C32 C33 C34 O2 -7.6(7)
C33 C38 C37 O1 179.9(4)
C33 C38 C37 C36 1.4(7)
C33 C34 O2 Rh1 1.5(6)
C38 C33 C34 C35 -3.9(6)
C38 C33 C34 O2 177.6(4)
C35 C36 C37 O1 178.9(4)
C35 C36 C37 C38 -2.7(6)
C35 C36 C16 N1 -175.1(5)
C35 C34 O2 Rh1 -177.1(3)
C36 C35 C34 C33 2.6(6)
C36 C35 C34 O2 -178.7(4)
C37 C36 C16 N1 3.9(8)
C10 C15 C14 C13 -0.5(9)
C34 C33 C38 C37 1.9(7)
C34 C35 C36 C37 0.8(7)
C34 C35 C36 C16 179.7(4)
C24 N2 C32 C33 -171.0(4)
C24 C26 C27 C28 -176.4(5)
C24 C26 C31 C30 176.9(5)
C8 C10 C15 C14 178.1(5)
C8 C10 C11 C12 -178.4(5)
C8 N1 C16 C36 -173.4(4)
C16 C36 C37 O1 0.0(7)
C16 C36 C37 C38 178.4(4)
C16 N1 C8 C10 -35.4(6)
C16 N1 C8 C9 91.5(5)
C15 C10 C8 N1 106.5(5)
C15 C10 C8 C9 -16.8(7)
C15 C10 C11 C12 -0.1(7)
C19 C20 C21 Rh1 -91.4(3)
C19 C20 C21 C22 -0.1(5)
C5 C4 C3 C2 69.6(5)
C5 C4 C3 C7 -34.1(5)
C20 C19 C18 Rh1 2.6(4)
C20 C19 C18 C17 -69.4(5)
C20 C19 C23 C22 51.1(4)
C20 C21 C22 C17 -70.3(5)
C20 C21 C22 C23 33.3(5)
C17 C22 C23 C19 50.4(4)
C18 C19 C20 Rh1 -2.6(4)
C18 C19 C20 C21 69.8(5)
C18 C19 C23 C22 -50.5(4)
C18 C17 C22 C21 70.6(5)
C18 C17 C22 C23 -32.5(5)
C2 C1 C6 C5 70.0(5)
C2 C1 C6 C7 -32.3(5)
C21 C22 C23 C19 -51.2(4)
C4 C5 C6 C7 32.0(5)
C4 C5 C6 C1 -70.4(5)
C22 C17 C18 Rh1 -92.3(3)
C22 C17 C18 C19 -0.5(5)
C1 C2 C3 C7 34.5(5)
C1 C2 C3 C4 -69.4(5)
C23 C19 C20 Rh1 -106.0(3)
C23 C19 C20 C21 -33.7(5)
C23 C19 C18 Rh1 105.7(3)
C23 C19 C18 C17 33.8(5)
C13 C12 C11 C10 0.8(8)
C3 C2 C1 Rh2 92.3(3)
C3 C2 C1 C6 -0.9(5)
C3 C7 C6 C5 -49.8(5)
C3 C7 C6 C1 50.6(4)
C14 C13 C12 C11 -1.4(9)
C6 C5 C4 Rh2 91.5(3)
C6 C5 C4 C3 0.8(5)
C6 C7 C3 C2 -51.5(5)
C6 C7 C3 C4 50.8(4)
C12 C13 C14 C15 1.2(9)
C11 C10 C8 N1 -75.4(5)
C11 C10 C8 C9 161.4(4)
C11 C10 C15 C14 0.0(8)
C26 C27 C28 C29 -0.5(8)
C26 C31 C30 C29 -0.9(8)
C27 C26 C31 C30 0.3(8)
C27 C28 C29 C30 -0.1(9)
C25 C24 C26 C27 149.1(4)
C25 C24 C26 C31 -27.5(6)
C31 C26 C27 C28 0.4(7)
C31 C30 C29 C28 0.8(9)
